data_7015608
loop_
_publ_author_name
'Pergola, Roberto Della'
'Bruschi, Maurizio'
'Sironi, Annalisa'
'Manassero, Mario'
'Manassero, Carlo'
'Strumolo, Donatella'
'Fedi, Serena'
'Zanello, Piero'

_publ_section_title
;
 Structural variations, electrochemical properties and computational
 studies on monomeric and dimeric Fe-Cu carbide clusters, forming
 copper-based staple arrays.
;
_journal_issue 20
_journal_name_full 'Dalton transactions (Cambridge, England : 2003)'
_journal_page_first 5464
_journal_page_last 5475
_journal_paper_doi 10.1039/c0dt01766c
_journal_volume 40
_journal_year 2011
_chemical_formula_sum 'C47 H40 Cu3 Fe4 N2 O12 P S4'
_chemical_formula_weight 1398.11
_space_group_IT_number 15
_symmetry_cell_setting monoclinic
_symmetry_space_group_name_Hall '-C 2yc'
_symmetry_space_group_name_H-M 'C 1 2/c 1'
_audit_creation_date 99-02-08
_audit_creation_method 'from The Personal SDP version 2.1.1'
_cell_angle_alpha 90
_cell_angle_beta 95.720(1)
_cell_angle_gamma 90
_cell_formula_units_Z 8
_cell_length_a 20.3661(10)
_cell_length_b 18.7116(9)
_cell_length_c 28.4567(14)
_cell_measurement_reflns_used 9856
_cell_measurement_temperature 150
_cell_measurement_theta_max 28
_cell_measurement_theta_min 3
_cell_volume 10790.3(9)
_computing_cell_refinement 'APEX II (Bruker)'
_computing_data_collection 'APEX II (Bruker)'
_computing_data_reduction 'SAINT (Bruker)'
_computing_structure_refinement ' Full-matrix least-squares (The Personal SDP, 1991)'
_computing_structure_solution ' SHELXS-86 (Sheldrick, 1986) as implemented in The Personal SDP'
_diffrn_ambient_temperature 150
_diffrn_measured_fraction_theta_full 0.989
_diffrn_measured_fraction_theta_max 0.968
_diffrn_measurement_device 'APEX II (Bruker)'
_diffrn_measurement_method omega
_diffrn_radiation_detector 'APEX II CCD area detector'
_diffrn_radiation_monochromator graphite
_diffrn_radiation_source 'fine-focus sealed tube'
_diffrn_radiation_type Mo-K\a
_diffrn_radiation_wavelength 0.71073
_diffrn_reflns_limit_h_max 26
_diffrn_reflns_limit_h_min -27
_diffrn_reflns_limit_k_max 25
_diffrn_reflns_limit_k_min -25
_diffrn_reflns_limit_l_max 37
_diffrn_reflns_limit_l_min -37
_diffrn_reflns_reduction_process SAINT
_diffrn_reflns_theta_full 28.00
_diffrn_reflns_theta_max 28.00
_diffrn_reflns_theta_min 3.00
_diffrn_standards_decay_% 0.00
_diffrn_standards_number 203
_exptl_absorpt_coefficient_mu 2.449
_exptl_absorpt_correction_T_max 1.000
_exptl_absorpt_correction_T_min 0.641
_exptl_absorpt_correction_type empirical
_exptl_absorpt_process_details ' SADABS'
_exptl_crystal_colour black
_exptl_crystal_density_diffrn 1.721
_exptl_crystal_description plate
_exptl_crystal_F_000 5616
_exptl_crystal_size_max 0.330
_exptl_crystal_size_mid 0.110
_exptl_crystal_size_min 0.080
_refine_diff_density_max 0.766
_refine_diff_density_min -.844
_refine_ls_goodness_of_fit_all 0.975
_refine_ls_goodness_of_fit_ref 0.975
_refine_ls_hydrogen_treatment noref
_refine_ls_matrix_type full
_refine_ls_number_constraints 0
_refine_ls_number_parameters 658
_refine_ls_number_reflns 14342
_refine_ls_number_restraints 0
_refine_ls_shift/su_max 0.004
_refine_ls_shift/su_mean 0.000
_refine_ls_structure_factor_coef Fsqd
_refine_ls_weighting_scheme calc
_cod_data_source_file c0dt01766c.txt
_cod_data_source_block '_compound_[P(Ph)4]6'
_cod_original_cell_volume 10790.4(9)
_cod_database_code 7015608
_diffrn_reflns_number_total 83984
_diffrn_reflns_number_independent 14342
_r_int 0.0450
_total_number_of_frames 3000
_time_per_frame_seconds 20
_frame_width_degrees 0.30
_detector_sample_distance_cm 6.00
_refine_ls_r2_factor_all 0.048
_refine_ls_r2_factor_gt 0.048
_refine_ls_wr2_factor_ref 0.058
_refine_ls_r1_factor_((i>2\s(i)) 0.030
_reflections_with_i>2\s(i) 9972
_refine_diff_density_esd 0.285

loop_
_symmetry_equiv_pos_as_xyz
+x,+y,+z
-x,+y,1/2-z
-x,-y,-z
+x,-y,1/2+z
1/2+x,1/2+y,+z
1/2-x,1/2+y,1/2-z
1/2-x,1/2-y,-z
1/2+x,1/2-y,1/2+z

loop_
_atom_site_aniso_label
_atom_site_aniso_U_11
_atom_site_aniso_U_22
_atom_site_aniso_U_33
_atom_site_aniso_U_12
_atom_site_aniso_U_13
_atom_site_aniso_U_23
_atom_site_aniso_type_symbol
Cu1 0.0206(1) 0.0210(1) 0.0198(1) -0.0057(1) -0.0002(1) -0.0013(1) Cu
Cu2 0.0214(1) 0.0200(1) 0.0219(1) 0.0051(1) 0.0028(1) -0.0045(1) Cu
Cu3 0.0293(1) 0.0218(1) 0.0384(2) -0.0020(1) 0.0016(1) -0.0064(1) Cu
Fe1 0.0173(1) 0.0147(1) 0.0188(1) -0.0001(1) 0.0037(1) -0.0014(1) Fe
Fe2 0.0161(1) 0.0149(1) 0.0194(1) -0.0014(1) 0.0001(1) -0.0018(1) Fe
Fe3 0.0183(1) 0.0136(1) 0.0200(1) -0.0021(1) 0.0018(1) 0.0016(1) Fe
Fe4 0.0187(1) 0.0133(1) 0.0177(1) -0.0009(1) 0.0028(1) 0.0010(1) Fe
S1 0.0275(3) 0.0285(3) 0.0223(3) -0.0102(2) -0.0036(2) 0.0018(2) S
S2 0.0380(3) 0.0342(3) 0.0220(3) 0.0194(3) 0.0031(2) -0.0031(2) S
S3 0.0306(3) 0.0293(3) 0.0279(3) -0.0085(2) 0.0062(2) -0.0019(3) S
S4 0.0333(3) 0.0232(3) 0.0269(3) 0.0023(2) -0.0038(2) -0.0027(2) S
P1 0.0204(2) 0.0210(3) 0.0178(2) 0.0000(2) 0.0008(2) -0.0003(2) P
O1 0.0339(8) 0.0261(8) 0.0243(7) -0.0024(7) -0.0006(7) -0.0056(7) O
O2 0.0264(7) 0.044(1) 0.0387(9) -0.0079(8) 0.0115(7) 0.0019(8) O
O3 0.0368(8) 0.0243(8) 0.047(1) 0.0100(7) 0.0004(8) 0.0022(8) O
O4 0.0344(8) 0.0361(9) 0.0214(7) 0.0032(7) 0.0022(7) -0.0027(7) O
O5 0.0251(7) 0.0274(8) 0.052(1) 0.0047(7) -0.0086(7) -0.0033(8) O
O6 0.0389(9) 0.0325(9) 0.050(1) -0.0194(7) 0.0041(8) 0.0021(8) O
O7 0.0410(9) 0.0152(8) 0.060(1) 0.0021(7) 0.0100(8) -0.0023(8) O
O8 0.051(1) 0.049(1) 0.0297(8) -0.0191(8) -0.0153(8) 0.0163(8) O
O9 0.0401(9) 0.039(1) 0.052(1) -0.0082(8) 0.0197(8) 0.0106(8) O
O10 0.0345(8) 0.0228(8) 0.048(1) -0.0081(7) 0.0066(8) -0.0110(7) O
O11 0.0454(9) 0.0319(9) 0.0299(8) 0.0012(7) 0.0201(7) 0.0028(7) O
O12 0.0388(9) 0.0329(9) 0.048(1) -0.0032(8) -0.0156(8) 0.0156(8) O
N1 0.0235(9) 0.022(1) 0.047(1) -0.0073(8) 0.0079(9) -0.0085(9) N
N2 0.0230(9) 0.0192(9) 0.039(1) 0.0037(8) 0.0009(8) -0.0089(8) N
C 0.0145(8) 0.0148(9) 0.0153(9) -0.0002(8) 0.0009(7) -0.0014(8) C
C1 0.0195(9) 0.016(1) 0.027(1) 0.0008(8) 0.0054(8) 0.0050(9) C
C2 0.028(1) 0.022(1) 0.022(1) 0.0020(9) 0.0017(9) -0.0029(9) C
C3 0.023(1) 0.027(1) 0.026(1) -0.0023(9) 0.0020(9) -0.005(1) C
C4 0.0199(9) 0.018(1) 0.024(1) -0.0011(9) -0.0017(9) 0.0038(9) C
C5 0.024(1) 0.019(1) 0.029(1) -0.0063(9) 0.0011(9) -0.0031(9) C
C6 0.025(1) 0.027(1) 0.025(1) -0.0002(9) 0.0026(9) -0.002(1) C
C7 0.022(1) 0.023(1) 0.031(1) -0.0036(9) 0.0013(9) 0.003(1) C
C8 0.033(1) 0.017(1) 0.031(1) -0.0056(9) 0.003(1) 0.0053(9) C
C9 0.027(1) 0.023(1) 0.030(1) 0.0018(9) 0.004(1) -0.001(1) C
C10 0.021(1) 0.022(1) 0.028(1) 0.0002(9) 0.0079(9) 0.0022(9) C
C11 0.031(1) 0.018(1) 0.024(1) -0.0005(9) 0.0036(9) 0.0018(9) C
C12 0.025(1) 0.022(1) 0.029(1) -0.0078(9) 0.0007(9) 0.000(1) C
C13 0.0178(9) 0.023(1) 0.030(1) -0.0028(9) -0.0012(9) -0.0016(9) C
C14 0.038(1) 0.031(1) 0.061(2) -0.003(1) 0.013(1) -0.024(1) C
C15 0.048(2) 0.077(2) 0.060(2) -0.001(2) 0.000(1) -0.044(1) C
C16 0.033(1) 0.023(1) 0.074(2) -0.013(1) 0.017(1) -0.002(1) C
C17 0.044(1) 0.036(1) 0.117(2) -0.004(1) 0.028(2) 0.033(2) C
C18 0.019(1) 0.023(1) 0.027(1) 0.0023(9) 0.0030(9) -0.0022(9) C
C19 0.043(1) 0.032(1) 0.053(1) 0.000(1) -0.003(1) -0.026(1) C
C20 0.066(2) 0.067(2) 0.044(1) 0.016(2) 0.006(1) -0.031(1) C
C21 0.036(1) 0.022(1) 0.053(2) 0.011(1) 0.005(1) -0.001(1) C
C22 0.073(2) 0.027(1) 0.080(2) 0.000(1) 0.014(2) 0.013(1) C
C111 0.026(1) 0.023(1) 0.018(1) -0.0052(9) 0.0018(9) -0.0012(9) C
C112 0.032(1) 0.035(1) 0.022(1) 0.002(1) 0.001(1) 0.003(1) C
C113 0.042(1) 0.042(1) 0.027(1) -0.003(1) -0.003(1) 0.010(1) C
C114 0.044(1) 0.053(2) 0.023(1) -0.015(1) 0.003(1) 0.005(1) C
C115 0.032(1) 0.053(2) 0.027(1) -0.009(1) 0.009(1) -0.002(1) C
C116 0.027(1) 0.034(1) 0.025(1) -0.004(1) 0.0020(9) 0.000(1) C
C121 0.0181(9) 0.021(1) 0.022(1) -0.0001(9) 0.0000(8) -0.0017(9) C
C122 0.034(1) 0.024(1) 0.025(1) 0.002(1) 0.003(1) 0.001(1) C
C123 0.047(1) 0.019(1) 0.038(1) -0.001(1) 0.005(1) -0.001(1) C
C124 0.031(1) 0.030(1) 0.033(1) -0.003(1) 0.002(1) -0.010(1) C
C125 0.035(1) 0.037(1) 0.022(1) -0.004(1) 0.002(1) -0.003(1) C
C126 0.033(1) 0.025(1) 0.024(1) -0.004(1) -0.001(1) 0.001(1) C
C131 0.026(1) 0.021(1) 0.020(1) 0.0035(9) 0.0039(9) -0.0010(9) C
C132 0.040(1) 0.026(1) 0.041(1) 0.002(1) 0.006(1) -0.002(1) C
C133 0.062(2) 0.023(1) 0.055(2) 0.009(1) 0.009(1) 0.001(1) C
C134 0.056(1) 0.038(1) 0.041(1) 0.025(1) 0.009(1) 0.004(1) C
C135 0.036(1) 0.050(2) 0.034(1) 0.017(1) 0.001(1) 0.000(1) C
C136 0.027(1) 0.032(1) 0.029(1) 0.006(1) -0.001(1) 0.000(1) C
C141 0.0199(9) 0.021(1) 0.023(1) -0.0006(9) 0.0007(9) 0.0001(9) C
C142 0.035(1) 0.034(1) 0.025(1) -0.005(1) 0.000(1) -0.003(1) C
C143 0.037(1) 0.040(1) 0.038(1) -0.010(1) -0.006(1) -0.006(1) C
C144 0.024(1) 0.035(1) 0.054(2) -0.007(1) -0.001(1) 0.001(1) C
C145 0.030(1) 0.046(2) 0.040(1) -0.005(1) 0.009(1) 0.000(1) C
C146 0.027(1) 0.038(1) 0.027(1) -0.005(1) 0.004(1) -0.004(1) C

loop_
_atom_site_label
_atom_site_fract_x
_atom_site_fract_y
_atom_site_fract_z
_atom_site_occupancy
_atom_site_U_iso_or_equiv
_atom_site_thermal_displace_type
_atom_site_type_symbol
Cu1 -0.21252(1) 0.47861(1) 0.071637(9) 1.00 0.02061(5) Uani Cu
Cu2 -0.19087(1) 0.55384(1) 0.149684(9) 1.00 0.02107(5) Uani Cu
Cu3 -0.32446(1) 0.53353(1) 0.10700(1) 1.00 0.02999(6) Uani Cu
Fe1 -0.06926(1) 0.44828(2) 0.08161(1) 1.00 0.01679(5) Uani Fe
Fe2 -0.05915(1) 0.52888(2) 0.15442(1) 1.00 0.01692(5) Uani Fe
Fe3 -0.12327(1) 0.57990(2) 0.07379(1) 1.00 0.01730(6) Uani Fe
Fe4 -0.14606(1) 0.42033(2) 0.14874(1) 1.00 0.01648(5) Uani Fe
S1 -0.29967(3) 0.44915(3) 0.02460(2) 1.00 0.0265(1) Uani S
S2 -0.24833(3) 0.61510(3) 0.19591(2) 1.00 0.0314(1) Uani S
S3 -0.35749(3) 0.42293(3) 0.11532(2) 1.00 0.0290(1) Uani S
S4 -0.33149(3) 0.64938(3) 0.10503(2) 1.00 0.0282(1) Uani S
P1 0.60942(3) 0.46088(3) 0.35288(2) 1.00 0.0198(1) Uani P
O1 -0.12734(7) 0.38144(8) -0.00611(5) 1.00 0.0284(3) Uani O
O2 0.05571(7) 0.49951(9) 0.05146(5) 1.00 0.0357(3) Uani O
O3 -0.00880(7) 0.31187(8) 0.11141(6) 1.00 0.0363(4) Uani O
O4 -0.08655(7) 0.58043(8) 0.24776(5) 1.00 0.0306(3) Uani O
O5 0.05704(7) 0.44350(8) 0.18779(6) 1.00 0.0357(4) Uani O
O6 0.01762(7) 0.65664(8) 0.13958(6) 1.00 0.0403(4) Uani O
O7 -0.17534(8) 0.71821(8) 0.10097(6) 1.00 0.0382(4) Uani O
O8 -0.20977(8) 0.58189(9) -0.01458(5) 1.00 0.0447(4) Uani O
O9 -0.02112(8) 0.64812(9) 0.02274(6) 1.00 0.0427(4) Uani O
O10 -0.20491(7) 0.29816(8) 0.09603(6) 1.00 0.0351(4) Uani O
O11 -0.24642(8) 0.42784(8) 0.21510(5) 1.00 0.0346(3) Uani O
O12 -0.05742(8) 0.33789(9) 0.21632(6) 1.00 0.0414(4) Uani O
N1 -0.35975(8) 0.32902(9) 0.04567(7) 1.00 0.0304(4) Uani N
N2 -0.30767(8) 0.73783(9) 0.17697(6) 1.00 0.0272(4) Uani N
C -0.13499(9) 0.5011(1) 0.11219(7) 1.00 0.0149(3) Uani C
C1 -0.10707(9) 0.4098(1) 0.02780(7) 1.00 0.0204(4) Uani C
C2 0.0057(1) 0.4820(1) 0.06248(7) 1.00 0.0241(4) Uani C
C3 -0.0337(1) 0.3657(1) 0.10152(7) 1.00 0.0252(4) Uani C
C4 -0.07958(9) 0.5606(1) 0.21039(7) 1.00 0.0208(4) Uani C
C5 0.0108(1) 0.4753(1) 0.17435(7) 1.00 0.0242(4) Uani C
C6 -0.0142(1) 0.6063(1) 0.14250(7) 1.00 0.0257(4) Uani C
C7 -0.1563(1) 0.6623(1) 0.09264(8) 1.00 0.0257(4) Uani C
C8 -0.1791(1) 0.5756(1) 0.02127(8) 1.00 0.0270(5) Uani C
C9 -0.0592(1) 0.6204(1) 0.04319(7) 1.00 0.0265(5) Uani C
C10 -0.1836(1) 0.3475(1) 0.11650(7) 1.00 0.0230(4) Uani C
C11 -0.2080(1) 0.4309(1) 0.18836(7) 1.00 0.0259(4) Uani C
C12 -0.0911(1) 0.3707(1) 0.19008(7) 1.00 0.0255(4) Uani C
C13 -0.3405(1) 0.3929(1) 0.06084(7) 1.00 0.0237(4) Uani C
C14 -0.3431(1) 0.2996(1) 0.00022(9) 1.00 0.0425(6) Uani C
C15 -0.3972(1) 0.3145(2) -0.0393(1) 1.00 0.0621(7) Uani C
C16 -0.3964(1) 0.2804(1) 0.0746(1) 1.00 0.0427(6) Uani C
C17 -0.3501(1) 0.2380(1) 0.1085(1) 1.00 0.0642(7) Uani C
C18 -0.29655(9) 0.6733(1) 0.16015(7) 1.00 0.0228(4) Uani C
C19 -0.2725(1) 0.7648(1) 0.22115(9) 1.00 0.0434(6) Uani C
C20 -0.3048(1) 0.7419(2) 0.26409(9) 1.00 0.0588(7) Uani C
C21 -0.3548(1) 0.7881(1) 0.15183(9) 1.00 0.0371(6) Uani C
C22 -0.3224(1) 0.8358(1) 0.1176(1) 1.00 0.0593(8) Uani C
C111 0.5931(1) 0.4306(1) 0.41029(7) 1.00 0.0223(4) Uani C
C112 0.6388(1) 0.3859(1) 0.43552(7) 1.00 0.0299(5) Uani C
C113 0.6251(1) 0.3591(1) 0.47877(8) 1.00 0.0376(5) Uani C
C114 0.5667(1) 0.3761(1) 0.49659(8) 1.00 0.0400(5) Uani C
C115 0.5213(1) 0.4200(1) 0.47184(8) 1.00 0.0371(5) Uani C
C116 0.5342(1) 0.4479(1) 0.42853(8) 1.00 0.0286(4) Uani C
C121 0.59619(9) 0.3884(1) 0.31153(7) 1.00 0.0206(4) Uani C
C122 0.5907(1) 0.3187(1) 0.32722(8) 1.00 0.0276(5) Uani C
C123 0.5858(1) 0.2627(1) 0.29486(8) 1.00 0.0343(5) Uani C
C124 0.5858(1) 0.2763(1) 0.24745(8) 1.00 0.0314(5) Uani C
C125 0.5904(1) 0.3459(1) 0.23148(8) 1.00 0.0314(5) Uani C
C126 0.5953(1) 0.4019(1) 0.26328(7) 1.00 0.0280(5) Uani C
C131 0.5560(1) 0.5333(1) 0.33403(7) 1.00 0.0224(4) Uani C
C132 0.5801(1) 0.6030(1) 0.33457(8) 1.00 0.0352(5) Uani C
C133 0.5372(1) 0.6588(1) 0.3217(1) 1.00 0.0466(7) Uani C
C134 0.4714(1) 0.6450(1) 0.30829(9) 1.00 0.0448(6) Uani C
C135 0.4473(1) 0.5765(1) 0.30762(8) 1.00 0.0401(5) Uani C
C136 0.4895(1) 0.5201(1) 0.32025(8) 1.00 0.0296(5) Uani C
C141 0.69329(9) 0.4915(1) 0.35537(7) 1.00 0.0211(4) Uani C
C142 0.7228(1) 0.5211(1) 0.39699(8) 1.00 0.0313(5) Uani C
C143 0.7862(1) 0.5478(1) 0.39829(9) 1.00 0.0390(5) Uani C
C144 0.8193(1) 0.5460(1) 0.35858(9) 1.00 0.0380(5) Uani C
C145 0.7901(1) 0.5174(1) 0.31716(9) 1.00 0.0384(5) Uani C
C146 0.7271(1) 0.4896(1) 0.31543(8) 1.00 0.0305(5) Uani C
H1 -0.3372 0.2483 0.0034 1.00 0.0468 Uiso H
H2 -0.3024 0.3213 -0.0077 1.00 0.0468 Uiso H
H3 -0.3848 0.2945 -0.0686 1.00 0.0683 Uiso H
H4 -0.4381 0.2927 -0.0317 1.00 0.0683 Uiso H
H5 -0.4033 0.3657 -0.0428 1.00 0.0683 Uiso H
H6 -0.4225 0.2476 0.0539 1.00 0.0470 Uiso H
H7 -0.4255 0.3084 0.0924 1.00 0.0470 Uiso H
H8 -0.3754 0.2066 0.1270 1.00 0.0706 Uiso H
H9 -0.3210 0.2097 0.0910 1.00 0.0706 Uiso H
H10 -0.3241 0.2704 0.1295 1.00 0.0706 Uiso H
H11 -0.2718 0.8166 0.2200 1.00 0.0478 Uiso H
H12 -0.2276 0.7468 0.2238 1.00 0.0478 Uiso H
H13 -0.2801 0.7608 0.2923 1.00 0.0647 Uiso H
H14 -0.3497 0.7599 0.2619 1.00 0.0647 Uiso H
H15 -0.3055 0.6901 0.2657 1.00 0.0647 Uiso H
H16 -0.3737 0.8180 0.1749 1.00 0.0408 Uiso H
H17 -0.3896 0.7609 0.1343 1.00 0.0408 Uiso H
H18 -0.3551 0.8678 0.1020 1.00 0.0652 Uiso H
H19 -0.2877 0.8636 0.1348 1.00 0.0652 Uiso H
H20 -0.3036 0.8065 0.0942 1.00 0.0652 Uiso H
H21 0.6799 0.3739 0.4228 1.00 0.0329 Uiso H
H22 0.6567 0.3281 0.4966 1.00 0.0414 Uiso H
H23 0.5574 0.3570 0.5269 1.00 0.0441 Uiso H
H24 0.4802 0.4314 0.4847 1.00 0.0408 Uiso H
H25 0.5025 0.4792 0.4111 1.00 0.0315 Uiso H
H26 0.5903 0.3090 0.3607 1.00 0.0304 Uiso H
H27 0.5824 0.2139 0.3059 1.00 0.0378 Uiso H
H28 0.5825 0.2370 0.2251 1.00 0.0346 Uiso H
H29 0.5902 0.3552 0.1979 1.00 0.0345 Uiso H
H30 0.5981 0.4507 0.2520 1.00 0.0307 Uiso H
H31 0.6264 0.6124 0.3439 1.00 0.0387 Uiso H
H32 0.5535 0.7075 0.3220 1.00 0.0512 Uiso H
H33 0.4418 0.6844 0.2992 1.00 0.0493 Uiso H
H34 0.4009 0.5676 0.2983 1.00 0.0442 Uiso H
H35 0.4728 0.4716 0.3195 1.00 0.0326 Uiso H
H36 0.6991 0.5230 0.4249 1.00 0.0344 Uiso H
H37 0.8074 0.5679 0.4274 1.00 0.0429 Uiso H
H38 0.8637 0.5651 0.3598 1.00 0.0418 Uiso H
H39 0.8137 0.5167 0.2892 1.00 0.0422 Uiso H
H40 0.7065 0.4689 0.2864 1.00 0.0336 Uiso H

loop_
_atom_type_symbol
_atom_type_oxidation_number
_atom_type_number_in_cell
_atom_type_scat_dispersion_real
_atom_type_scat_dispersion_imag
_atom_type_scat_source
Cu 0 24 0.2630 1.2660 'International Tables Vol IV Table 2.2A'
Fe 0 32 0.3010 0.8450 'International Tables Vol IV Table 2.2A'
S 0 32 0.1100 0.1240 'International Tables Vol IV Table 2.2A'
P 0 8 0.0900 0.0950 'International Tables Vol IV Table 2.2A'
O 0 96 0.0080 0.0060 'International Tables Vol IV Table 2.2A'
N 0 16 0.0040 0.0030 'International Tables Vol IV Table 2.2A'
C 0 376 0.0020 0.0020 'International Tables Vol IV Table 2.2A'
H 0 320 0.0000 0.0000 'International Tables Vol IV Table 2.2A'

loop_
_geom_angle_atom_site_label_1
_geom_angle_atom_site_label_2
_geom_angle_atom_site_label_3
_geom_angle
_geom_angle_site_symmetry_1
_geom_angle_site_symmetry_2
_geom_angle_site_symmetry_3
_geom_angle_publ_flag
Cu2 Cu1 Cu3 64.58(1) 1_555 1_555 1_555 yes
Cu2 Cu1 Fe1 86.61(1) 1_555 1_555 1_555 yes
Cu2 Cu1 Fe3 62.35(1) 1_555 1_555 1_555 yes
Cu2 Cu1 Fe4 60.00(1) 1_555 1_555 1_555 yes
Cu2 Cu1 S1 135.26(2) 1_555 1_555 1_555 yes
Cu2 Cu1 C 46.5(1) 1_555 1_555 1_555 yes
Cu3 Cu1 Fe1 150.82(2) 1_555 1_555 1_555 yes
Cu3 Cu1 Fe3 108.42(1) 1_555 1_555 1_555 yes
Cu3 Cu1 Fe4 102.63(2) 1_555 1_555 1_555 yes
Cu3 Cu1 S1 70.70(2) 1_555 1_555 1_555 yes
Cu3 Cu1 C 111.0(1) 1_555 1_555 1_555 yes
Fe1 Cu1 Fe3 57.43(1) 1_555 1_555 1_555 yes
Fe1 Cu1 Fe4 55.46(1) 1_555 1_555 1_555 yes
Fe1 Cu1 S1 138.05(2) 1_555 1_555 1_555 yes
Fe1 Cu1 C 40.1(1) 1_555 1_555 1_555 yes
Fe3 Cu1 Fe4 89.01(2) 1_555 1_555 1_555 yes
Fe3 Cu1 S1 135.69(2) 1_555 1_555 1_555 yes
Fe3 Cu1 C 45.3(1) 1_555 1_555 1_555 yes
Fe4 Cu1 S1 135.17(2) 1_555 1_555 1_555 yes
Fe4 Cu1 C 43.7(1) 1_555 1_555 1_555 yes
S1 Cu1 C 177.9(1) 1_555 1_555 1_555 yes
Cu1 Cu2 Cu3 60.22(1) 1_555 1_555 1_555 yes
Cu1 Cu2 Fe2 91.81(1) 1_555 1_555 1_555 yes
Cu1 Cu2 Fe3 58.70(1) 1_555 1_555 1_555 yes
Cu1 Cu2 Fe4 61.16(1) 1_555 1_555 1_555 yes
Cu1 Cu2 S2 137.63(2) 1_555 1_555 1_555 yes
Cu1 Cu2 C 46.4(1) 1_555 1_555 1_555 yes
Cu3 Cu2 Fe2 151.94(2) 1_555 1_555 1_555 yes
Cu3 Cu2 Fe3 102.69(1) 1_555 1_555 1_555 yes
Cu3 Cu2 Fe4 100.47(1) 1_555 1_555 1_555 yes
Cu3 Cu2 S2 77.45(2) 1_555 1_555 1_555 yes
Cu3 Cu2 C 106.6(1) 1_555 1_555 1_555 yes
Fe2 Cu2 Fe3 59.59(1) 1_555 1_555 1_555 yes
Fe2 Cu2 Fe4 60.03(1) 1_555 1_555 1_555 yes
Fe2 Cu2 S2 130.57(2) 1_555 1_555 1_555 yes
Fe2 Cu2 C 45.4(1) 1_555 1_555 1_555 yes
Fe3 Cu2 Fe4 87.65(2) 1_555 1_555 1_555 yes
Fe3 Cu2 S2 137.08(2) 1_555 1_555 1_555 yes
Fe3 Cu2 C 43.3(1) 1_555 1_555 1_555 yes
Fe4 Cu2 S2 135.03(2) 1_555 1_555 1_555 yes
Fe4 Cu2 C 44.4(1) 1_555 1_555 1_555 yes
S2 Cu2 C 175.9(1) 1_555 1_555 1_555 yes
Cu1 Cu3 Cu2 55.20(1) 1_555 1_555 1_555 yes
Cu1 Cu3 S3 87.81(2) 1_555 1_555 1_555 yes
Cu1 Cu3 S4 114.45(2) 1_555 1_555 1_555 yes
Cu2 Cu3 S3 111.35(2) 1_555 1_555 1_555 yes
Cu2 Cu3 S4 86.36(2) 1_555 1_555 1_555 yes
S3 Cu3 S4 157.34(3) 1_555 1_555 1_555 yes
Cu1 Fe1 Fe2 87.91(1) 1_555 1_555 1_555 yes
Cu1 Fe1 Fe3 55.02(1) 1_555 1_555 1_555 yes
Cu1 Fe1 Fe4 57.14(1) 1_555 1_555 1_555 yes
Cu1 Fe1 C 39.3(1) 1_555 1_555 1_555 yes
Cu1 Fe1 C1 70.1(1) 1_555 1_555 1_555 yes
Cu1 Fe1 C2 140.1(1) 1_555 1_555 1_555 yes
Cu1 Fe1 C3 124.4(1) 1_555 1_555 1_555 yes
Fe2 Fe1 Fe3 61.78(2) 1_555 1_555 1_555 yes
Fe2 Fe1 Fe4 62.33(2) 1_555 1_555 1_555 yes
Fe2 Fe1 C 48.6(1) 1_555 1_555 1_555 yes
Fe2 Fe1 C1 157.2(1) 1_555 1_555 1_555 yes
Fe2 Fe1 C2 92.1(1) 1_555 1_555 1_555 yes
Fe2 Fe1 C3 104.9(1) 1_555 1_555 1_555 yes
Fe3 Fe1 Fe4 88.54(2) 1_555 1_555 1_555 yes
Fe3 Fe1 C 43.7(1) 1_555 1_555 1_555 yes
Fe3 Fe1 C1 99.1(1) 1_555 1_555 1_555 yes
Fe3 Fe1 C2 90.3(1) 1_555 1_555 1_555 yes
Fe3 Fe1 C3 166.2(1) 1_555 1_555 1_555 yes
Fe4 Fe1 C 44.8(1) 1_555 1_555 1_555 yes
Fe4 Fe1 C1 107.7(1) 1_555 1_555 1_555 yes
Fe4 Fe1 C2 151.3(1) 1_555 1_555 1_555 yes
Fe4 Fe1 C3 81.3(1) 1_555 1_555 1_555 yes
C Fe1 C1 109.3(1) 1_555 1_555 1_555 yes
C Fe1 C2 127.3(1) 1_555 1_555 1_555 yes
C Fe1 C3 125.3(1) 1_555 1_555 1_555 yes
C1 Fe1 C2 100.9(1) 1_555 1_555 1_555 yes
C1 Fe1 C3 92.9(1) 1_555 1_555 1_555 yes
C2 Fe1 C3 94.1(1) 1_555 1_555 1_555 yes
Cu2 Fe2 Fe1 93.55(1) 1_555 1_555 1_555 yes
Cu2 Fe2 Fe3 60.31(1) 1_555 1_555 1_555 yes
Cu2 Fe2 Fe4 59.02(1) 1_555 1_555 1_555 yes
Cu2 Fe2 C 44.8(1) 1_555 1_555 1_555 yes
Cu2 Fe2 C4 70.7(1) 1_555 1_555 1_555 yes
Cu2 Fe2 C5 149.9(1) 1_555 1_555 1_555 yes
Cu2 Fe2 C6 112.2(1) 1_555 1_555 1_555 yes
Fe1 Fe2 Fe3 61.72(2) 1_555 1_555 1_555 yes
Fe1 Fe2 Fe4 60.38(2) 1_555 1_555 1_555 yes
Fe1 Fe2 C 48.8(1) 1_555 1_555 1_555 yes
Fe1 Fe2 C4 155.8(1) 1_555 1_555 1_555 yes
Fe1 Fe2 C5 85.6(1) 1_555 1_555 1_555 yes
Fe1 Fe2 C6 109.3(1) 1_555 1_555 1_555 yes
Fe3 Fe2 Fe4 87.49(2) 1_555 1_555 1_555 yes
Fe3 Fe2 C 43.7(1) 1_555 1_555 1_555 yes
Fe3 Fe2 C4 120.3(1) 1_555 1_555 1_555 yes
Fe3 Fe2 C5 140.4(1) 1_555 1_555 1_555 yes
Fe3 Fe2 C6 76.3(1) 1_555 1_555 1_555 yes
Fe4 Fe2 C 43.8(1) 1_555 1_555 1_555 yes
Fe4 Fe2 C4 95.4(1) 1_555 1_555 1_555 yes
Fe4 Fe2 C5 95.4(1) 1_555 1_555 1_555 yes
Fe4 Fe2 C6 163.7(1) 1_555 1_555 1_555 yes
C Fe2 C4 113.6(1) 1_555 1_555 1_555 yes
C Fe2 C5 127.5(1) 1_555 1_555 1_555 yes
C Fe2 C6 120.0(1) 1_555 1_555 1_555 yes
C4 Fe2 C5 98.8(1) 1_555 1_555 1_555 yes
C4 Fe2 C6 94.0(1) 1_555 1_555 1_555 yes
C5 Fe2 C6 96.3(1) 1_555 1_555 1_555 yes
Cu1 Fe3 Cu2 58.95(1) 1_555 1_555 1_555 yes
Cu1 Fe3 Fe1 67.55(1) 1_555 1_555 1_555 yes
Cu1 Fe3 Fe2 92.28(2) 1_555 1_555 1_555 yes
Cu1 Fe3 C 46.6(1) 1_555 1_555 1_555 yes
Cu1 Fe3 C7 110.5(1) 1_555 1_555 1_555 yes
Cu1 Fe3 C8 64.3(1) 1_555 1_555 1_555 yes
Cu1 Fe3 C9 145.5(1) 1_555 1_555 1_555 yes
Cu2 Fe3 Fe1 90.31(2) 1_555 1_555 1_555 yes
Cu2 Fe3 Fe2 60.11(1) 1_555 1_555 1_555 yes
Cu2 Fe3 C 44.6(1) 1_555 1_555 1_555 yes
Cu2 Fe3 C7 71.4(1) 1_555 1_555 1_555 yes
Cu2 Fe3 C8 109.0(1) 1_555 1_555 1_555 yes
Cu2 Fe3 C9 154.9(1) 1_555 1_555 1_555 yes
Fe1 Fe3 Fe2 56.50(2) 1_555 1_555 1_555 yes
Fe1 Fe3 C 45.9(1) 1_555 1_555 1_555 yes
Fe1 Fe3 C7 157.8(1) 1_555 1_555 1_555 yes
Fe1 Fe3 C8 104.37(6) 1_555 1_555 1_555 yes
Fe1 Fe3 C9 96.6(1) 1_555 1_555 1_555 yes
Fe2 Fe3 C 45.7(1) 1_555 1_555 1_555 yes
Fe2 Fe3 C7 102.4(1) 1_555 1_555 1_555 yes
Fe2 Fe3 C8 155.3(1) 1_555 1_555 1_555 yes
Fe2 Fe3 C9 104.3(1) 1_555 1_555 1_555 yes
C Fe3 C7 115.6(1) 1_555 1_555 1_555 yes
C Fe3 C8 110.3(1) 1_555 1_555 1_555 yes
C Fe3 C9 139.0(1) 1_555 1_555 1_555 yes
C7 Fe3 C8 93.6(1) 1_555 1_555 1_555 yes
C7 Fe3 C9 95.4(1) 1_555 1_555 1_555 yes
C8 Fe3 C9 92.6(1) 1_555 1_555 1_555 yes
Cu1 Fe4 Cu2 58.85(1) 1_555 1_555 1_555 yes
Cu1 Fe4 Fe1 67.41(1) 1_555 1_555 1_555 yes
Cu1 Fe4 Fe2 91.00(2) 1_555 1_555 1_555 yes
Cu1 Fe4 C 45.1(1) 1_555 1_555 1_555 yes
Cu1 Fe4 C10 74.6(1) 1_555 1_555 1_555 yes
Cu1 Fe4 C11 98.07(6) 1_555 1_555 1_555 yes
Cu1 Fe4 C12 166.4(1) 1_555 1_555 1_555 yes
Cu2 Fe4 Fe1 92.86(2) 1_555 1_555 1_555 yes
Cu2 Fe4 Fe2 60.95(1) 1_555 1_555 1_555 yes
Cu2 Fe4 C 45.9(1) 1_555 1_555 1_555 yes
Cu2 Fe4 C10 126.6(1) 1_555 1_555 1_555 yes
Cu2 Fe4 C11 67.97(6) 1_555 1_555 1_555 yes
Cu2 Fe4 C12 132.0(1) 1_555 1_555 1_555 yes
Fe1 Fe4 Fe2 57.29(1) 1_555 1_555 1_555 yes
Fe1 Fe4 C 47.2(1) 1_555 1_555 1_555 yes
Fe1 Fe4 C10 91.9(1) 1_555 1_555 1_555 yes
Fe1 Fe4 C11 160.5(1) 1_555 1_555 1_555 yes
Fe1 Fe4 C12 101.6(1) 1_555 1_555 1_555 yes
Fe2 Fe4 C 45.9(1) 1_555 1_555 1_555 yes
Fe2 Fe4 C10 149.2(1) 1_555 1_555 1_555 yes
Fe2 Fe4 C11 112.4(1) 1_555 1_555 1_555 yes
Fe2 Fe4 C12 89.3(1) 1_555 1_555 1_555 yes
C Fe4 C10 113.9(1) 1_555 1_555 1_555 yes
C Fe4 C11 113.3(1) 1_555 1_555 1_555 yes
C Fe4 C12 133.0(1) 1_555 1_555 1_555 yes
C10 Fe4 C11 96.7(1) 1_555 1_555 1_555 yes
C10 Fe4 C12 98.6(1) 1_555 1_555 1_555 yes
C11 Fe4 C12 94.5(1) 1_555 1_555 1_555 yes
Cu1 S1 C13 101.3(1) 1_555 1_555 1_555 yes
Cu2 S2 C18 106.5(1) 1_555 1_555 1_555 yes
Cu3 S3 C13 96.9(1) 1_555 1_555 1_555 yes
Cu3 S4 C18 102.5(1) 1_555 1_555 1_555 yes
C111 P1 C121 109.2(1) 1_555 1_555 1_555 yes
C111 P1 C131 110.5(1) 1_555 1_555 1_555 yes
C111 P1 C141 109.1(1) 1_555 1_555 1_555 yes
C121 P1 C131 109.2(1) 1_555 1_555 1_555 yes
C121 P1 C141 110.3(1) 1_555 1_555 1_555 yes
C131 P1 C141 108.5(1) 1_555 1_555 1_555 yes
C13 N1 C14 122.6(2) 1_555 1_555 1_555 yes
C13 N1 C16 121.8(2) 1_555 1_555 1_555 yes
C14 N1 C16 115.5(2) 1_555 1_555 1_555 yes
C18 N2 C19 122.3(2) 1_555 1_555 1_555 yes
C18 N2 C21 122.1(2) 1_555 1_555 1_555 yes
C19 N2 C21 115.6(2) 1_555 1_555 1_555 yes
Cu1 C Cu2 87.0(1) 1_555 1_555 1_555 yes
Cu1 C Fe1 100.5(1) 1_555 1_555 1_555 yes
Cu1 C Fe2 176.6(1) 1_555 1_555 1_555 yes
Cu1 C Fe3 88.1(1) 1_555 1_555 1_555 yes
Cu1 C Fe4 91.1(1) 1_555 1_555 1_555 yes
Cu2 C Fe1 172.1(1) 1_555 1_555 1_555 yes
Cu2 C Fe2 89.9(1) 1_555 1_555 1_555 yes
Cu2 C Fe3 92.1(1) 1_555 1_555 1_555 yes
Cu2 C Fe4 89.7(1) 1_555 1_555 1_555 yes
Fe1 C Fe2 82.6(1) 1_555 1_555 1_555 yes
Fe1 C Fe3 90.3(1) 1_555 1_555 1_555 yes
Fe1 C Fe4 88.0(1) 1_555 1_555 1_555 yes
Fe2 C Fe3 90.6(1) 1_555 1_555 1_555 yes
Fe2 C Fe4 90.3(1) 1_555 1_555 1_555 yes
Fe3 C Fe4 178.0(1) 1_555 1_555 1_555 yes
Fe1 C1 O1 174.7(2) 1_555 1_555 1_555 yes
Fe1 C2 O2 175.3(2) 1_555 1_555 1_555 yes
Fe1 C3 O3 175.1(2) 1_555 1_555 1_555 yes
Fe2 C4 O4 173.6(2) 1_555 1_555 1_555 yes
Fe2 C5 O5 177.1(2) 1_555 1_555 1_555 yes
Fe2 C6 O6 172.9(2) 1_555 1_555 1_555 yes
Fe3 C7 O7 173.4(2) 1_555 1_555 1_555 yes
Fe3 C8 O8 169.4(2) 1_555 1_555 1_555 yes
Fe3 C9 O9 176.6(2) 1_555 1_555 1_555 yes
Fe4 C10 O10 176.4(2) 1_555 1_555 1_555 yes
Fe4 C11 O11 170.4(2) 1_555 1_555 1_555 yes
Fe4 C12 O12 178.2(2) 1_555 1_555 1_555 yes
S1 C13 S3 119.2(1) 1_555 1_555 1_555 yes
S1 C13 N1 119.9(2) 1_555 1_555 1_555 yes
S3 C13 N1 120.9(2) 1_555 1_555 1_555 yes
N1 C14 C15 111.5(2) 1_555 1_555 1_555 yes
N1 C14 H1 108.9 1_555 1_555 1_555 yes
N1 C14 H2 108.9 1_555 1_555 1_555 yes
C15 C14 H1 108.9 1_555 1_555 1_555 yes
C15 C14 H2 108.9 1_555 1_555 1_555 yes
H1 C14 H2 109.5 1_555 1_555 1_555 yes
C14 C15 H3 109.5 1_555 1_555 1_555 yes
C14 C15 H4 109.5 1_555 1_555 1_555 yes
C14 C15 H5 109.5 1_555 1_555 1_555 yes
H3 C15 H4 109.5 1_555 1_555 1_555 yes
H3 C15 H5 109.5 1_555 1_555 1_555 yes
H4 C15 H5 109.5 1_555 1_555 1_555 yes
N1 C16 C17 111.2(2) 1_555 1_555 1_555 yes
N1 C16 H6 109.0 1_555 1_555 1_555 yes
N1 C16 H7 109.0 1_555 1_555 1_555 yes
C17 C16 H6 109.0 1_555 1_555 1_555 yes
C17 C16 H7 109.0 1_555 1_555 1_555 yes
H6 C16 H7 109.5 1_555 1_555 1_555 yes
C16 C17 H8 109.5 1_555 1_555 1_555 yes
C16 C17 H9 109.5 1_555 1_555 1_555 yes
C16 C17 H10 109.5 1_555 1_555 1_555 yes
H8 C17 H9 109.5 1_555 1_555 1_555 yes
H8 C17 H10 109.5 1_555 1_555 1_555 yes
H9 C17 H10 109.5 1_555 1_555 1_555 yes
S2 C18 S4 122.3(1) 1_555 1_555 1_555 yes
S2 C18 N2 117.9(2) 1_555 1_555 1_555 yes
S4 C18 N2 119.8(2) 1_555 1_555 1_555 yes
N2 C19 C20 112.3(2) 1_555 1_555 1_555 yes
N2 C19 H11 108.8 1_555 1_555 1_555 yes
N2 C19 H12 108.8 1_555 1_555 1_555 yes
C20 C19 H11 108.8 1_555 1_555 1_555 yes
C20 C19 H12 108.8 1_555 1_555 1_555 yes
H11 C19 H12 109.5 1_555 1_555 1_555 yes
C19 C20 H13 109.5 1_555 1_555 1_555 yes
C19 C20 H14 109.5 1_555 1_555 1_555 yes
C19 C20 H15 109.5 1_555 1_555 1_555 yes
H13 C20 H14 109.5 1_555 1_555 1_555 yes
H13 C20 H15 109.5 1_555 1_555 1_555 yes
H14 C20 H15 109.5 1_555 1_555 1_555 yes
N2 C21 C22 112.4(2) 1_555 1_555 1_555 yes
N2 C21 H16 108.7 1_555 1_555 1_555 yes
N2 C21 H17 108.7 1_555 1_555 1_555 yes
C22 C21 H16 108.7 1_555 1_555 1_555 yes
C22 C21 H17 108.7 1_555 1_555 1_555 yes
H16 C21 H17 109.5 1_555 1_555 1_555 yes
C21 C22 H18 109.5 1_555 1_555 1_555 yes
C21 C22 H19 109.5 1_555 1_555 1_555 yes
C21 C22 H20 109.5 1_555 1_555 1_555 yes
H18 C22 H19 109.5 1_555 1_555 1_555 yes
H18 C22 H20 109.5 1_555 1_555 1_555 yes
H19 C22 H20 109.5 1_555 1_555 1_555 yes
P1 C111 C112 118.9(2) 1_555 1_555 1_555 yes
P1 C111 C116 120.8(2) 1_555 1_555 1_555 yes
C112 C111 C116 120.2(2) 1_555 1_555 1_555 yes
C111 C112 C113 119.4(2) 1_555 1_555 1_555 yes
C111 C112 H21 120.3 1_555 1_555 1_555 yes
C113 C112 H21 120.3 1_555 1_555 1_555 yes
C112 C113 C114 120.2(2) 1_555 1_555 1_555 yes
C112 C113 H22 119.9 1_555 1_555 1_555 yes
C114 C113 H22 119.9 1_555 1_555 1_555 yes
C113 C114 C115 120.7(2) 1_555 1_555 1_555 yes
C113 C114 H23 119.6 1_555 1_555 1_555 yes
C115 C114 H23 119.6 1_555 1_555 1_555 yes
C114 C115 C116 120.1(2) 1_555 1_555 1_555 yes
C114 C115 H24 119.9 1_555 1_555 1_555 yes
C116 C115 H24 119.9 1_555 1_555 1_555 yes
C111 C116 C115 119.3(2) 1_555 1_555 1_555 yes
C111 C116 H25 120.3 1_555 1_555 1_555 yes
C115 C116 H25 120.3 1_555 1_555 1_555 yes
P1 C121 C122 120.7(2) 1_555 1_555 1_555 yes
P1 C121 C126 119.6(2) 1_555 1_555 1_555 yes
C122 C121 C126 119.6(2) 1_555 1_555 1_555 yes
C121 C122 C123 119.9(2) 1_555 1_555 1_555 yes
C121 C122 H26 120.1 1_555 1_555 1_555 yes
C123 C122 H26 120.1 1_555 1_555 1_555 yes
C122 C123 C124 120.3(2) 1_555 1_555 1_555 yes
C122 C123 H27 119.9 1_555 1_555 1_555 yes
C124 C123 H27 119.9 1_555 1_555 1_555 yes
C123 C124 C125 120.2(2) 1_555 1_555 1_555 yes
C123 C124 H28 119.9 1_555 1_555 1_555 yes
C125 C124 H28 119.9 1_555 1_555 1_555 yes
C124 C125 C126 120.1(2) 1_555 1_555 1_555 yes
C124 C125 H29 120.0 1_555 1_555 1_555 yes
C126 C125 H29 120.0 1_555 1_555 1_555 yes
C121 C126 C125 120.0(2) 1_555 1_555 1_555 yes
C121 C126 H30 120.0 1_555 1_555 1_555 yes
C125 C126 H30 120.0 1_555 1_555 1_555 yes
P1 C131 C132 120.3(2) 1_555 1_555 1_555 yes
P1 C131 C136 119.7(2) 1_555 1_555 1_555 yes
C132 C131 C136 120.0(2) 1_555 1_555 1_555 yes
C131 C132 C133 119.4(2) 1_555 1_555 1_555 yes
C131 C132 H31 120.3 1_555 1_555 1_555 yes
C133 C132 H31 120.3 1_555 1_555 1_555 yes
C132 C133 C134 120.1(2) 1_555 1_555 1_555 yes
C132 C133 H32 120.0 1_555 1_555 1_555 yes
C134 C133 H32 120.0 1_555 1_555 1_555 yes
C133 C134 C135 121.0(2) 1_555 1_555 1_555 yes
C133 C134 H33 119.5 1_555 1_555 1_555 yes
C135 C134 H33 119.5 1_555 1_555 1_555 yes
C134 C135 C136 119.7(2) 1_555 1_555 1_555 yes
C134 C135 H34 120.2 1_555 1_555 1_555 yes
C136 C135 H34 120.2 1_555 1_555 1_555 yes
C131 C136 C135 119.9(2) 1_555 1_555 1_555 yes
C131 C136 H35 120.1 1_555 1_555 1_555 yes
C135 C136 H35 120.1 1_555 1_555 1_555 yes
P1 C141 C142 119.3(2) 1_555 1_555 1_555 yes
P1 C141 C146 120.5(1) 1_555 1_555 1_555 yes
C142 C141 C146 120.1(2) 1_555 1_555 1_555 yes
C141 C142 C143 119.4(2) 1_555 1_555 1_555 yes
C141 C142 H36 120.3 1_555 1_555 1_555 yes
C143 C142 H36 120.3 1_555 1_555 1_555 yes
C142 C143 C144 120.3(2) 1_555 1_555 1_555 yes
C142 C143 H37 119.9 1_555 1_555 1_555 yes
C144 C143 H37 119.9 1_555 1_555 1_555 yes
C143 C144 C145 120.6(2) 1_555 1_555 1_555 yes
C143 C144 H38 119.7 1_555 1_555 1_555 yes
C145 C144 H38 119.7 1_555 1_555 1_555 yes
C144 C145 C146 119.9(2) 1_555 1_555 1_555 yes
C144 C145 H39 120.1 1_555 1_555 1_555 yes
C146 C145 H39 120.1 1_555 1_555 1_555 yes
C141 C146 C145 119.8(2) 1_555 1_555 1_555 yes
C141 C146 H40 120.1 1_555 1_555 1_555 yes
C145 C146 H40 120.1 1_555 1_555 1_555 yes

loop_
_geom_bond_atom_site_label_1
_geom_bond_atom_site_label_2
_geom_bond_distance
_geom_bond_site_symmetry_1
_geom_bond_site_symmetry_2
_geom_bond_publ_flag
Cu1 Cu2 2.6294(4) 1_555 1_555 yes
Cu1 Cu3 2.7791(4) 1_555 1_555 yes
Cu1 Fe1 2.9581(4) 1_555 1_555 yes
Cu1 Fe3 2.6226(4) 1_555 1_555 yes
Cu1 Fe4 2.6914(4) 1_555 1_555 yes
Cu1 S1 2.185(1) 1_555 1_555 yes
Cu1 C 1.908(2) 1_555 1_555 yes
Cu2 Cu3 2.8919(4) 1_555 1_555 yes
Cu2 Fe2 2.7131(4) 1_555 1_555 yes
Cu2 Fe3 2.7185(4) 1_555 1_555 yes
Cu2 Fe4 2.6608(4) 1_555 1_555 yes
Cu2 S2 2.173(1) 1_555 1_555 yes
Cu2 C 1.910(2) 1_555 1_555 yes
Cu3 S3 2.196(1) 1_555 1_555 yes
Cu3 S4 2.173(1) 1_555 1_555 yes
Fe1 Fe2 2.554(1) 1_555 1_555 yes
Fe1 Fe3 2.697(1) 1_555 1_555 yes
Fe1 Fe4 2.6391(4) 1_555 1_555 yes
Fe1 C 1.939(2) 1_555 1_555 yes
Fe1 C1 1.794(2) 1_555 1_555 yes
Fe1 C2 1.786(2) 1_555 1_555 yes
Fe1 C3 1.775(2) 1_555 1_555 yes
Fe2 Fe3 2.6989(4) 1_555 1_555 yes
Fe2 Fe4 2.6885(5) 1_555 1_555 yes
Fe2 C 1.931(2) 1_555 1_555 yes
Fe2 C4 1.787(2) 1_555 1_555 yes
Fe2 C5 1.788(2) 1_555 1_555 yes
Fe2 C6 1.765(2) 1_555 1_555 yes
Fe3 C 1.865(2) 1_555 1_555 yes
Fe3 C7 1.785(2) 1_555 1_555 yes
Fe3 C8 1.787(2) 1_555 1_555 yes
Fe3 C9 1.806(2) 1_555 1_555 yes
Fe4 C 1.861(2) 1_555 1_555 yes
Fe4 C10 1.773(2) 1_555 1_555 yes
Fe4 C11 1.785(2) 1_555 1_555 yes
Fe4 C12 1.799(2) 1_555 1_555 yes
S1 C13 1.742(2) 1_555 1_555 yes
S2 C18 1.728(2) 1_555 1_555 yes
S3 C13 1.716(2) 1_555 1_555 yes
S4 C18 1.716(2) 1_555 1_555 yes
P1 C111 1.791(2) 1_555 1_555 yes
P1 C121 1.799(2) 1_555 1_555 yes
P1 C131 1.787(2) 1_555 1_555 yes
P1 C141 1.796(2) 1_555 1_555 yes
O1 C1 1.142(2) 1_555 1_555 yes
O2 C2 1.143(3) 1_555 1_555 yes
O3 C3 1.150(3) 1_555 1_555 yes
O4 C4 1.148(2) 1_555 1_555 yes
O5 C5 1.146(2) 1_555 1_555 yes
O6 C6 1.150(3) 1_555 1_555 yes
O7 C7 1.149(3) 1_555 1_555 yes
O8 C8 1.148(3) 1_555 1_555 yes
O9 C9 1.140(3) 1_555 1_555 yes
O10 C10 1.153(3) 1_555 1_555 yes
O11 C11 1.145(3) 1_555 1_555 yes
O12 C12 1.142(3) 1_555 1_555 yes
N1 C13 1.317(3) 1_555 1_555 yes
N1 C14 1.476(3) 1_555 1_555 yes
N1 C16 1.479(3) 1_555 1_555 yes
N2 C18 1.327(3) 1_555 1_555 yes
N2 C19 1.473(3) 1_555 1_555 yes
N2 C21 1.477(3) 1_555 1_555 yes
C14 C15 1.520(4) 1_555 1_555 yes
C14 H1 0.970 1_555 1_555 yes
C14 H2 0.970 1_555 1_555 yes
C15 H3 0.970 1_555 1_555 yes
C15 H4 0.970 1_555 1_555 yes
C15 H5 0.970 1_555 1_555 yes
C16 C17 1.506(4) 1_555 1_555 yes
C16 H6 0.970 1_555 1_555 yes
C16 H7 0.970 1_555 1_555 yes
C17 H8 0.970 1_555 1_555 yes
C17 H9 0.970 1_555 1_555 yes
C17 H10 0.970 1_555 1_555 yes
C19 C20 1.508(4) 1_555 1_555 yes
C19 H11 0.970 1_555 1_555 yes
C19 H12 0.970 1_555 1_555 yes
C20 H13 0.970 1_555 1_555 yes
C20 H14 0.970 1_555 1_555 yes
C20 H15 0.970 1_555 1_555 yes
C21 C22 1.520(4) 1_555 1_555 yes
C21 H16 0.970 1_555 1_555 yes
C21 H17 0.970 1_555 1_555 yes
C22 H18 0.970 1_555 1_555 yes
C22 H19 0.970 1_555 1_555 yes
C22 H20 0.970 1_555 1_555 yes
C111 C112 1.397(3) 1_555 1_555 yes
C111 C116 1.391(3) 1_555 1_555 yes
C112 C113 1.384(3) 1_555 1_555 yes
C112 H21 0.970 1_555 1_555 yes
C113 C114 1.376(3) 1_555 1_555 yes
C113 H22 0.970 1_555 1_555 yes
C114 C115 1.377(3) 1_555 1_555 yes
C114 H23 0.970 1_555 1_555 yes
C115 C116 1.388(3) 1_555 1_555 yes
C115 H24 0.970 1_555 1_555 yes
C116 H25 0.970 1_555 1_555 yes
C121 C122 1.386(3) 1_555 1_555 yes
C121 C126 1.395(3) 1_555 1_555 yes
C122 C123 1.392(3) 1_555 1_555 yes
C122 H26 0.970 1_555 1_555 yes
C123 C124 1.373(3) 1_555 1_555 yes
C123 H27 0.970 1_555 1_555 yes
C124 C125 1.386(3) 1_555 1_555 yes
C124 H28 0.970 1_555 1_555 yes
C125 C126 1.383(3) 1_555 1_555 yes
C125 H29 0.970 1_555 1_555 yes
C126 H30 0.970 1_555 1_555 yes
C131 C132 1.392(3) 1_555 1_555 yes
C131 C136 1.395(3) 1_555 1_555 yes
C132 C133 1.386(3) 1_555 1_555 yes
C132 H31 0.970 1_555 1_555 yes
C133 C134 1.380(4) 1_555 1_555 yes
C133 H32 0.970 1_555 1_555 yes
C134 C135 1.373(4) 1_555 1_555 yes
C134 H33 0.970 1_555 1_555 yes
C135 C136 1.386(3) 1_555 1_555 yes
C135 H34 0.970 1_555 1_555 yes
C136 H35 0.970 1_555 1_555 yes
C141 C142 1.389(3) 1_555 1_555 yes
C141 C146 1.387(3) 1_555 1_555 yes
C142 C143 1.382(3) 1_555 1_555 yes
C142 H36 0.970 1_555 1_555 yes
C143 C144 1.373(4) 1_555 1_555 yes
C143 H37 0.970 1_555 1_555 yes
C144 C145 1.375(3) 1_555 1_555 yes
C144 H38 0.970 1_555 1_555 yes
C145 C146 1.380(3) 1_555 1_555 yes
C145 H39 0.970 1_555 1_555 yes
C146 H40 0.970 1_555 1_555 yes
